data_4113423
loop_
_publ_author_name
'Matthew E. Helton'
'Peng Chen'
'Partha P. Paul'
'Zolt\'an Tyekl\'ar'
'Roger D. Sommer'
'Lev N. Zakharov'
'Arnold L. Rheingold'
'Edward I. Solomon'
'Kenneth D. Karlin'

_publ_section_title
;
 Reaction of Elemental Sulfur with a Copper(I) Complex Forming a
 trans-\m-1,2 End-On Disulfide Complex: New Directions in Copper-Sulfur
 Chemistry
;
_journal_name_full 'Journal of the American Chemical Society'
_journal_page_first 1160
_journal_page_last 1161
_journal_paper_doi 10.1021/ja027574j
_journal_volume 125
_journal_year 2003
_chemical_formula_sum 'C24 H33 Cl Cu N4 O5.5 S'
_chemical_formula_weight 596.59
_chemical_name_systematic
; 
 ? 
;
_space_group_IT_number 92
_symmetry_cell_setting tetragonal
_symmetry_space_group_name_Hall 'P 4abw 2nw'
_symmetry_space_group_name_H-M 'P 41 21 2'
_atom_sites_solution_hydrogens geom
_atom_sites_solution_primary direct
_atom_sites_solution_secondary difmap
_audit_creation_method SHELXL-97
_cell_angle_alpha 90.00
_cell_angle_beta 90.00
_cell_angle_gamma 90.00
_cell_formula_units_Z 8
_cell_length_a 16.9730(16)
_cell_length_b 16.9730(16)
_cell_length_c 18.229(2)
_cell_measurement_temperature 173(2)
_cell_volume 5251.5(9)
_computing_cell_refinement 'Bruker SMART'
_computing_data_collection 'Bruker SMART'
_computing_data_reduction 'Bruker SHELXTL'
_computing_molecular_graphics 'Bruker SHELXTL'
_computing_publication_material 'Bruker SHELXTL'
_computing_structure_refinement 'SHELXL-97 (Sheldrick, 1997)'
_computing_structure_solution 'SHELXS-97 (Sheldrick, 1990)'
_diffrn_ambient_temperature 173(2)
_diffrn_measured_fraction_theta_full 0.995
_diffrn_measured_fraction_theta_max 0.995
_diffrn_measurement_device_type 'CCD area detector'
_diffrn_measurement_method 'phi and omega scans'
_diffrn_radiation_monochromator graphite
_diffrn_radiation_source 'fine-focus sealed tube'
_diffrn_radiation_type MoK\a
_diffrn_radiation_wavelength 0.71073
_diffrn_reflns_av_R_equivalents 0.0913
_diffrn_reflns_av_sigmaI/netI 0.0715
_diffrn_reflns_limit_h_max 18
_diffrn_reflns_limit_h_min -20
_diffrn_reflns_limit_k_max 18
_diffrn_reflns_limit_k_min -20
_diffrn_reflns_limit_l_max 21
_diffrn_reflns_limit_l_min -21
_diffrn_reflns_number 21179
_diffrn_reflns_theta_full 25.00
_diffrn_reflns_theta_max 25.00
_diffrn_reflns_theta_min 1.64
_exptl_absorpt_coefficient_mu 1.07
_exptl_absorpt_correction_type none
_exptl_crystal_colour Blue
_exptl_crystal_density_diffrn 1.520
_exptl_crystal_description block
_exptl_crystal_F_000 2488
_exptl_crystal_size_max 0.40
_exptl_crystal_size_mid 0.38
_exptl_crystal_size_min 0.28
_refine_diff_density_max 0.538
_refine_diff_density_min -0.490
_refine_diff_density_rms 0.100
_refine_ls_abs_structure_details 'Flack H D (1983), Acta Cryst. A39, 876-881'
_refine_ls_abs_structure_Flack 0.10(3)
_refine_ls_extinction_method none
_refine_ls_goodness_of_fit_ref 1.028
_refine_ls_hydrogen_treatment mixed
_refine_ls_matrix_type full
_refine_ls_number_parameters 290
_refine_ls_number_reflns 4605
_refine_ls_number_restraints 0
_refine_ls_restrained_S_all 1.028
_refine_ls_R_factor_all 0.0859
_refine_ls_R_factor_gt 0.0720
_refine_ls_shift/su_max 0.001
_refine_ls_shift/su_mean 0.000
_refine_ls_structure_factor_coef Fsqd
_refine_ls_weighting_details 'calc w=1/[\s^2^(Fo^2^)+(0.0809P)^2^+14.8368P] where P=(Fo^2^+2Fc^2^)/3'
_refine_ls_weighting_scheme calc
_refine_ls_wR_factor_gt 0.1644
_refine_ls_wR_factor_ref 0.1709
_reflns_number_gt 3783
_reflns_number_total 4605
_reflns_threshold_expression >2sigma(I)
_cod_data_source_file ja027574j.cif
_cod_data_source_block kdk48
_cod_original_cell_volume 5251.6(10)
_cod_original_formula_sum 'C24 H33 Cl1 Cu1 N4 O5.50 S1'
_cod_database_code 4113423

loop_
_symmetry_equiv_pos_as_xyz
'x, y, z'
'-x, -y, z+1/2'
'-y+1/2, x+1/2, z+1/4'
'y+1/2, -x+1/2, z+3/4'
'-x+1/2, y+1/2, -z+1/4'
'x+1/2, -y+1/2, -z+3/4'
'y, x, -z'
'-y, -x, -z+1/2'

loop_
_atom_site_label
_atom_site_type_symbol
_atom_site_fract_x
_atom_site_fract_y
_atom_site_fract_z
_atom_site_U_iso_or_equiv
_atom_site_adp_type
_atom_site_occupancy
_atom_site_symmetry_multiplicity
_atom_site_calc_flag
_atom_site_refinement_flags
_atom_site_disorder_assembly
_atom_site_disorder_group
Cu1 Cu 0.04559(5) 0.21082(5) 0.10810(5) 0.0291(2) Uani 1 1 d . A .
N1 N -0.0317(4) 0.2831(4) 0.1665(3) 0.0309(13) Uani 1 1 d . . .
N2 N 0.0927(3) 0.1976(4) 0.2108(3) 0.0315(15) Uani 1 1 d . . .
N3 N -0.0625(3) 0.1604(3) 0.0794(3) 0.0268(13) Uani 1 1 d . . .
N4 N 0.0627(4) 0.3163(4) 0.0511(3) 0.0348(14) Uani 1 1 d . . .
S3 S 0.13134(12) 0.12399(13) 0.05584(11) 0.0395(5) Uani 1 1 d . . .
C1 C -0.0323(9) 0.2554(9) 0.2453(7) 0.031(4) Uani 0.493(11) 1 d P A 1
H1A H -0.0645 0.2071 0.2509 0.037 Uiso 0.493(11) 1 calc PR A 1
H1B H -0.0533 0.2967 0.2783 0.037 Uiso 0.493(11) 1 calc PR A 1
C7 C -0.1035(10) 0.2814(10) 0.1333(9) 0.044(5) Uani 0.493(11) 1 d P A 1
H7A H -0.1025 0.3130 0.0877 0.053 Uiso 0.493(11) 1 calc PR A 1
H7B H -0.1442 0.3036 0.1664 0.053 Uiso 0.493(11) 1 calc PR A 1
C13 C 0.0021(12) 0.3659(9) 0.1625(9) 0.049(5) Uani 0.493(11) 1 d P A 1
H13A H 0.0514 0.3702 0.1913 0.059 Uiso 0.493(11) 1 calc PR A 1
H13B H -0.0361 0.4054 0.1807 0.059 Uiso 0.493(11) 1 calc PR A 1
C1A C 0.0105(9) 0.3144(10) 0.2318(7) 0.034(4) Uani 0.507(11) 1 d P A 2
H1A H -0.0270 0.3347 0.2688 0.041 Uiso 0.507(11) 1 calc PR A 2
H1B H 0.0474 0.3570 0.2178 0.041 Uiso 0.507(11) 1 calc PR A 2
C7A C -0.1006(8) 0.2360(9) 0.1847(9) 0.032(4) Uani 0.507(11) 1 d P A 2
H7A H -0.1445 0.2702 0.2012 0.038 Uiso 0.507(11) 1 calc PR A 2
H7B H -0.0881 0.1981 0.2244 0.038 Uiso 0.507(11) 1 calc PR A 2
C13A C -0.0564(7) 0.3529(7) 0.1184(7) 0.022(3) Uani 0.507(11) 1 d P A 2
H13C H -0.0760 0.3969 0.1489 0.027 Uiso 0.507(11) 1 calc PR A 2
H13D H -0.0984 0.3370 0.0837 0.027 Uiso 0.507(11) 1 calc PR A 2
C2 C 0.0577(5) 0.2380(5) 0.2625(4) 0.043(2) Uani 1 1 d . A .
C3 C 0.0821(5) 0.2395(6) 0.3348(4) 0.046(2) Uani 1 1 d . . .
H3A H 0.0564 0.2731 0.3690 0.055 Uiso 1 1 calc R A .
C4 C 0.1419(6) 0.1934(6) 0.3569(5) 0.058(3) Uani 1 1 d . A .
C5 C 0.1993(11) 0.1631(11) 0.2987(10) 0.045(4) Uiso 0.493(11) 1 d P . .
C5A C 0.1604(12) 0.1314(11) 0.3071(11) 0.052(5) Uiso 0.507(11) 1 d P A .
C6 C 0.1553(8) 0.1568(8) 0.2313(5) 0.083(4) Uani 1 1 d . A .
C8 C -0.1229(5) 0.1927(6) 0.1152(5) 0.051(2) Uani 1 1 d . A .
C9 C -0.1999(4) 0.1638(5) 0.1067(5) 0.0403(18) Uani 1 1 d . . .
H9A H -0.2424 0.1873 0.1325 0.048 Uiso 1 1 calc R A .
C10 C -0.2131(6) 0.1008(5) 0.0604(6) 0.058(3) Uani 1 1 d . A .
C11 C -0.1505(12) 0.0606(12) 0.0345(12) 0.048(5) Uiso 0.493(11) 1 d P . .
C11A C -0.1528(11) 0.0814(11) 0.0063(11) 0.045(5) Uiso 0.507(11) 1 d P A .
C12 C -0.0739(6) 0.1010(6) 0.0349(7) 0.069(3) Uani 1 1 d . A .
C14 C 0.0187(6) 0.3774(5) 0.0765(5) 0.046(2) Uani 1 1 d . A .
C15 C 0.0231(5) 0.4536(5) 0.0453(5) 0.042(2) Uani 1 1 d . . .
H15A H -0.0081 0.4955 0.0641 0.051 Uiso 1 1 calc R A .
C16 C 0.0722(7) 0.4654(5) -0.0114(5) 0.065(3) Uani 1 1 d . A .
C17 C 0.0925(12) 0.4032(10) -0.0516(10) 0.043(4) Uiso 0.493(11) 1 d P . .
C17A C 0.1331(11) 0.4066(10) -0.0292(10) 0.044(4) Uiso 0.507(11) 1 d P A .
C18 C 0.1126(7) 0.3302(6) -0.0044(7) 0.074(4) Uani 1 1 d . A .
Cl2 Cl 0.93453(11) 0.67839(11) 0.05505(9) 0.0357(4) Uani 1 1 d . . .
O1 O 0.9862(4) 0.7271(4) 0.0958(3) 0.0519(15) Uani 1 1 d . . .
O2 O 0.9024(3) 0.6195(3) 0.1027(3) 0.0484(15) Uani 1 1 d . . .
O3 O 0.9751(4) 0.6394(4) -0.0034(3) 0.0566(17) Uani 1 1 d . . .
O4 O 0.8750(4) 0.7265(4) 0.0257(3) 0.068(2) Uani 1 1 d . . .

loop_
_atom_site_aniso_label
_atom_site_aniso_U_11
_atom_site_aniso_U_22
_atom_site_aniso_U_33
_atom_site_aniso_U_23
_atom_site_aniso_U_13
_atom_site_aniso_U_12
Cu1 0.0308(5) 0.0313(5) 0.0251(4) 0.0018(4) 0.0005(4) 0.0010(4)
N1 0.040(4) 0.028(3) 0.025(3) -0.003(3) 0.001(3) 0.013(3)
N2 0.025(3) 0.044(4) 0.026(3) 0.002(3) -0.001(3) -0.002(3)
N3 0.025(3) 0.025(3) 0.030(3) 0.002(2) -0.009(2) 0.000(2)
N4 0.030(4) 0.034(4) 0.040(3) 0.023(3) -0.001(3) -0.005(3)
S3 0.0420(12) 0.0465(12) 0.0301(10) -0.0020(9) -0.0009(9) 0.0146(8)
C1 0.037(9) 0.035(8) 0.021(7) 0.019(6) 0.008(6) 0.016(7)
C7 0.050(10) 0.043(10) 0.039(10) -0.006(8) 0.003(8) 0.020(8)
C13 0.093(14) 0.021(8) 0.034(9) -0.017(7) -0.029(9) 0.026(9)
C1A 0.030(8) 0.060(11) 0.012(7) -0.010(7) 0.006(6) 0.012(8)
C7A 0.018(7) 0.034(8) 0.043(10) 0.003(7) 0.004(6) -0.006(6)
C13A 0.010(6) 0.019(6) 0.039(8) 0.002(5) -0.017(5) -0.008(5)
C2 0.038(5) 0.068(6) 0.022(4) -0.002(4) -0.012(3) 0.010(4)
C3 0.046(5) 0.065(6) 0.026(4) -0.002(4) 0.006(4) -0.009(4)
C4 0.059(6) 0.074(7) 0.040(5) 0.012(5) -0.020(5) 0.006(5)
C6 0.106(9) 0.108(9) 0.033(5) -0.019(6) -0.032(6) 0.064(8)
C8 0.036(5) 0.061(6) 0.057(6) -0.003(5) -0.004(4) 0.005(4)
C9 0.031(4) 0.053(5) 0.036(4) 0.006(4) 0.005(4) 0.009(4)
C10 0.045(5) 0.040(5) 0.090(7) 0.005(5) -0.016(5) -0.020(4)
C12 0.040(5) 0.056(6) 0.110(9) -0.029(6) 0.009(5) -0.019(4)
C14 0.067(6) 0.026(4) 0.046(5) 0.017(4) 0.026(4) 0.000(4)
C15 0.037(4) 0.024(4) 0.066(6) 0.004(4) 0.005(4) 0.010(3)
C16 0.119(9) 0.036(5) 0.040(5) 0.018(4) 0.001(6) 0.009(5)
C18 0.097(8) 0.041(5) 0.084(8) -0.007(5) 0.049(7) -0.009(6)
Cl2 0.0409(11) 0.0375(10) 0.0287(9) -0.0005(8) 0.0002(8) 0.0030(8)
O1 0.056(4) 0.056(4) 0.043(3) -0.001(3) -0.006(3) -0.015(3)
O2 0.053(3) 0.054(4) 0.038(3) 0.014(3) -0.006(3) -0.005(3)
O3 0.071(5) 0.042(4) 0.056(4) -0.006(3) 0.015(3) -0.004(3)
O4 0.072(5) 0.078(5) 0.055(4) 0.002(4) -0.017(3) 0.026(4)

loop_
_atom_type_symbol
_atom_type_description
_atom_type_scat_dispersion_real
_atom_type_scat_dispersion_imag
_atom_type_scat_source
C C 0.0033 0.0016 'International Tables Vol C Tables 4.2.6.8 and 6.1.1.4'
H H 0.0000 0.0000 'International Tables Vol C Tables 4.2.6.8 and 6.1.1.4'
N N 0.0061 0.0033 'International Tables Vol C Tables 4.2.6.8 and 6.1.1.4'
O O 0.0106 0.0060 'International Tables Vol C Tables 4.2.6.8 and 6.1.1.4'
S S 0.1246 0.1234 'International Tables Vol C Tables 4.2.6.8 and 6.1.1.4'
Cl Cl 0.1484 0.1585 'International Tables Vol C Tables 4.2.6.8 and 6.1.1.4'
Cu Cu 0.3201 1.2651 'International Tables Vol C Tables 4.2.6.8 and 6.1.1.4'

loop_
_geom_angle_atom_site_label_1
_geom_angle_atom_site_label_2
_geom_angle_atom_site_label_3
_geom_angle
_geom_angle_site_symmetry_1
N2 Cu1 N1 81.0(2) .
N2 Cu1 N4 119.6(2) .
N1 Cu1 N4 80.7(2) .
N2 Cu1 N3 121.7(2) .
N1 Cu1 N3 79.4(2) .
N4 Cu1 N3 110.4(2) .
N2 Cu1 S3 93.54(18) .
N1 Cu1 S3 173.69(17) .
N4 Cu1 S3 104.9(2) .
N3 Cu1 S3 101.02(17) .
C7 N1 C7A 51.0(10) .
C7 N1 C1A 142.6(9) .
C7A N1 C1A 113.7(9) .
C7 N1 C1 114.2(11) .
C7A N1 C1 66.9(9) .
C1A N1 C1 49.8(9) .
C7 N1 C13 109.7(11) .
C7A N1 C13 145.4(10) .
C1A N1 C13 61.7(9) .
C1 N1 C13 109.7(9) .
C7 N1 C13A 61.1(9) .
C7A N1 C13A 109.6(8) .
C1A N1 C13A 108.3(9) .
C1 N1 C13A 141.6(9) .
C13 N1 C13A 50.3(8) .
C7 N1 Cu1 108.9(7) .
C7A N1 Cu1 107.4(7) .
C1A N1 Cu1 108.4(6) .
C1 N1 Cu1 107.8(6) .
C13 N1 Cu1 106.3(8) .
C13A N1 Cu1 109.5(6) .
C2 N2 C6 115.8(7) .
C2 N2 Cu1 115.1(5) .
C6 N2 Cu1 129.0(6) .
C12 N3 C8 120.5(7) .
C12 N3 Cu1 126.9(6) .
C8 N3 Cu1 112.6(5) .
C18 N4 C14 118.1(7) .
C18 N4 Cu1 127.9(6) .
C14 N4 Cu1 114.0(5) .
S3 S3 Cu1 109.75(13) 7
N1 C1 C2 103.8(9) .
N1 C7 C8 107.5(11) .
N1 C13 C14 103.0(9) .
N1 C1A C2 103.2(10) .
N1 C7A C8 106.0(10) .
N1 C13A C14 105.4(8) .
N2 C2 C3 124.2(8) .
N2 C2 C1 113.1(8) .
C3 C2 C1 118.2(8) .
N2 C2 C1A 113.2(7) .
C3 C2 C1A 117.5(9) .
C1 C2 C1A 46.3(8) .
C4 C3 C2 120.0(9) .
C3 C4 C5A 113.9(11) .
C3 C4 C5 118.1(10) .
C5A C4 C5 33.8(9) .
C5A C5 C6 73(2) .
C5A C5 C4 66.5(18) .
C6 C5 C4 106.6(13) .
C5 C5A C4 79.7(19) .
C5 C5A C6 72(2) .
C4 C5A C6 112.0(14) .
N2 C6 C5 128.2(11) .
N2 C6 C5A 118.2(12) .
C5 C6 C5A 34.8(9) .
N3 C8 C9 121.1(8) .
N3 C8 C7A 114.7(8) .
C9 C8 C7A 119.6(9) .
N3 C8 C7 109.6(9) .
C9 C8 C7 123.4(9) .
C7A C8 C7 46.3(8) .
C10 C9 C8 119.3(8) .
C11 C10 C9 118.6(11) .
C11 C10 C11A 25.3(10) .
C9 C10 C11A 118.2(10) .
C11A C11 C10 87(3) .
C11A C11 C12 78(3) .
C10 C11 C12 117.3(15) .
C11 C11A C10 67(3) .
C11 C11A C12 77(3) .
C10 C11A C12 110.3(13) .
N3 C12 C11 119.6(11) .
N3 C12 C11A 121.8(11) .
C11 C12 C11A 24.5(9) .
N4 C14 C15 122.1(7) .
N4 C14 C13A 114.6(7) .
C15 C14 C13A 119.2(8) .
N4 C14 C13 109.7(8) .
C15 C14 C13 120.8(9) .
C13A C14 C13 48.6(9) .
C16 C15 C14 118.6(8) .
C17 C16 C15 117.8(11) .
C17 C16 C17A 32.8(9) .
C15 C16 C17A 120.3(9) .
C17A C17 C16 83(2) .
C17A C17 C18 65.5(19) .
C16 C17 C18 112.7(14) .
C17 C17A C18 83(2) .
C17 C17A C16 63.8(19) .
C18 C17A C16 112.2(13) .
N4 C18 C17A 123.8(11) .
N4 C18 C17 114.9(11) .
C17A C18 C17 31.1(8) .
O4 Cl2 O1 107.8(4) .
O4 Cl2 O3 109.3(4) .
O1 Cl2 O3 111.3(4) .
O4 Cl2 O2 111.3(4) .
O1 Cl2 O2 109.0(3) .
O3 Cl2 O2 108.2(4) .

loop_
_geom_bond_atom_site_label_1
_geom_bond_atom_site_label_2
_geom_bond_distance
_geom_bond_site_symmetry_2
Cu1 N2 2.048(6) .
Cu1 N1 2.088(5) .
Cu1 N4 2.090(6) .
Cu1 N3 2.091(6) .
Cu1 S3 2.280(2) .
N1 C7 1.361(18) .
N1 C7A 1.455(14) .
N1 C1A 1.486(15) .
N1 C1 1.511(14) .
N1 C13 1.521(18) .
N1 C13A 1.533(13) .
N2 C2 1.308(10) .
N2 C6 1.322(11) .
N3 C12 1.308(11) .
N3 C8 1.332(10) .
N4 C18 1.340(11) .
N4 C14 1.360(10) .
S3 S3 2.044(4) 7
C1 C2 1.587(16) .
C7 C8 1.58(2) .
C13 C14 1.604(18) .
C1A C2 1.624(17) .
C7A C8 1.512(18) .
C13A C14 1.543(14) .
C2 C3 1.382(11) .
C3 C4 1.344(13) .
C4 C5A 1.42(2) .
C4 C5 1.53(2) .
C5 C5A 0.86(2) .
C5 C6 1.44(2) .
C5A C6 1.45(2) .
C8 C9 1.405(12) .
C9 C10 1.380(12) .
C10 C11 1.35(2) .
C10 C11A 1.46(2) .
C11 C11A 0.63(2) .
C11 C12 1.47(2) .
C11A C12 1.47(2) .
C14 C15 1.414(11) .
C15 C16 1.343(13) .
C16 C17 1.33(2) .
C16 C17A 1.47(2) .
C17 C17A 0.80(2) .
C17 C18 1.55(2) .
C17A C18 1.417(19) .
Cl2 O4 1.405(7) .
Cl2 O1 1.416(6) .
Cl2 O3 1.430(6) .
Cl2 O2 1.432(6) .
